data_2008610
loop_
_publ_author_name
'Morales, Angel Dago'
'Novoa de Armas, H\'ector'
'Lisbet Xu\'arez Marill'
'Rolando Pell\'on Comdom'
'Garc\'ia-Granda, Santiago'

_publ_section_title
;
 Sodium 2,4-dichloro-5-nitrobenzoate dihydrate
;
_journal_issue 6
_journal_name_full 'Acta Crystallographica Section C'
_journal_page_first IUC9900056
_journal_paper_doi 10.1107/S0108270199099382
_journal_volume 55
_journal_year 1999
_chemical_formula_iupac 'Na 1+, C7 H2 Cl2 N O4 1-, 2H2 O1'
_chemical_formula_moiety 'C7 H6 Cl2 N Na O6'
_chemical_formula_sum 'C7 H6 Cl2 N Na O6'
_chemical_formula_weight 294.02
_chemical_melting_point .265E-263
_chemical_name_systematic
;
 2,4-dicholoro-5-nitrobenzoic sodium dihydrate
;
_space_group_IT_number 61
_symmetry_cell_setting orthorhombic
_symmetry_space_group_name_Hall '-P 2ac 2ab'
_symmetry_space_group_name_H-M 'P b c a'
_audit_creation_method SHELXL
_cell_angle_alpha 90.000
_cell_angle_beta 90.000
_cell_angle_gamma 90.000
_cell_formula_units_Z 8
_cell_length_a 6.573(5)
_cell_length_b 10.687(5)
_cell_length_c 30.531(5)
_cell_measurement_reflns_used 25
_cell_measurement_temperature 293(2)
_cell_measurement_theta_max 20
_cell_measurement_theta_min 15
_cell_volume 2144.7(19)
_computing_cell_refinement 'CRYSDA (Beurskens et al., 1992)'
_computing_data_collection 'CAD-4 EXPRESS (Enraf-Nonius, 1994)'
_computing_data_reduction 'REFLEX (local program)'
_computing_molecular_graphics 'SHELXTL/PC (Sheldrick, 1990)'
_computing_publication_material 'SHELXL93 and PARST93 (Nardelli, 1983)'
_computing_structure_refinement 'SHELXL93 (Sheldrick, 1993)'
_computing_structure_solution 'DIRDIF (Beurskens et al., 1992)'
_diffrn_ambient_temperature 293(2)
_diffrn_measurement_device 'Enraf-Nonius CAD-4'
_diffrn_measurement_method \w-2\q
_diffrn_radiation_monochromator graphite
_diffrn_radiation_source 'fine-focus sealed tube'
_diffrn_radiation_type MoK\a
_diffrn_radiation_wavelength 0.71069
_diffrn_reflns_av_R_equivalents 0.000
_diffrn_reflns_av_sigmaI/netI 0.066
_diffrn_reflns_limit_h_max 7
_diffrn_reflns_limit_h_min 0
_diffrn_reflns_limit_k_max 12
_diffrn_reflns_limit_k_min 0
_diffrn_reflns_limit_l_max 36
_diffrn_reflns_limit_l_min 0
_diffrn_reflns_number 1878
_diffrn_reflns_theta_max 25
_diffrn_reflns_theta_min 1.33
_diffrn_standards_decay_% 3.0
_diffrn_standards_interval_count 200
_diffrn_standards_interval_time 60
_diffrn_standards_number 3
_exptl_absorpt_coefficient_mu 0.661
_exptl_absorpt_correction_type none
_exptl_crystal_colour 'yellow green'
_exptl_crystal_density_diffrn 1.821
_exptl_crystal_density_meas ?
_exptl_crystal_description prismatic
_exptl_crystal_F_000 1184
_exptl_crystal_size_max 0.2
_exptl_crystal_size_mid 0.2
_exptl_crystal_size_min 0.1
_refine_diff_density_max 0.666
_refine_diff_density_min -0.605
_refine_ls_extinction_method none
_refine_ls_goodness_of_fit_all 1.204
_refine_ls_goodness_of_fit_obs 1.266
_refine_ls_hydrogen_treatment constr
_refine_ls_matrix_type full
_refine_ls_number_parameters 156
_refine_ls_number_reflns 1859
_refine_ls_number_restraints 0
_refine_ls_restrained_S_all 1.428
_refine_ls_restrained_S_obs 1.266
_refine_ls_R_factor_all 0.122
_refine_ls_R_factor_obs .057
_refine_ls_shift/esd_max <0.001
_refine_ls_shift/esd_mean 0.000
_refine_ls_structure_factor_coef Fsqd
_refine_ls_weighting_details 'w = 1/[\s^2^(Fo^2^)+(0.0700P)^2^+2.3220P] where P = (Fo^2^+2Fc^2^)/3'
_refine_ls_weighting_scheme calc
_refine_ls_wR_factor_all 0.197
_refine_ls_wR_factor_obs .138
_reflns_number_observed 1216
_reflns_number_total 1878
_reflns_observed_criterion I>2\s(I)
_cod_data_source_file qa0071.cif
_cod_data_source_block QA0071
_cod_depositor_comments
;
 Marking attached hydrogen atoms.

 Antanas Vaitkus,
 2017-08-09

The following automatic conversions were performed:

'_exptl_crystal_density_meas' value 'not measured' was changed to '?'
- the value is perceived as not measured.

Automatic conversion script
Id: cif_fix_values 3008 2015-01-20 13:52:24Z robertas 

The following automatic conversions were performed:

'_refine_ls_weighting_scheme' value 'calc w =
1/[\s^2^(Fo^2^)+(0.0700P)^2^+2.3220P] where P = (Fo^2^+2Fc^2^)/3' was
changed to 'calc'. New tag '_refine_ls_weighting_details' was
created. The value of the new tag was set to 'w =
1/[\s^2^(Fo^2^)+(0.0700P)^2^+2.3220P] where P = (Fo^2^+2Fc^2^)/3'.

Automatic conversion script
Id: cif_fix_values 3143 2015-03-26 13:38:13Z robertas 
;
_cod_database_code 2008610

loop_
_symmetry_equiv_pos_as_xyz
'x, y, z'
'-x+1/2, -y, z+1/2'
'x+1/2, -y+1/2, -z'
'-x, y+1/2, -z+1/2'
'-x, -y, -z'
'x-1/2, y, -z-1/2'
'-x-1/2, y-1/2, z'
'x, -y-1/2, z-1/2'

loop_
_atom_site_aniso_label
_atom_site_aniso_U_11
_atom_site_aniso_U_22
_atom_site_aniso_U_33
_atom_site_aniso_U_12
_atom_site_aniso_U_13
_atom_site_aniso_U_23
Na .0255(12) .0346(12) .0420(14) -.0059(11) -.0001(10) -.0060(11)
Cl1 .0383(9) .0204(6) .0369(8) -.0017(6) .0027(7) -.0079(6)
Cl2 .0626(11) .0382(8) .0289(8) -.0049(8) .0036(7) .0115(7)
C1 .016(3) .020(2) .025(3) .001(2) -.001(2) .001(2)
C2 .020(3) .017(2) .029(3) -.001(2) .001(2) -.005(2)
C3 .034(3) .030(3) .020(3) .000(3) .000(2) -.007(2)
C4 .022(3) .031(3) .027(3) .000(3) .003(2) .008(2)
C5 .020(3) .018(2) .028(3) -.001(2) .004(2) .003(2)
C6 .019(3) .021(3) .026(3) .003(2) .000(2) -.005(2)
C7 .018(3) .026(3) .019(3) .003(2) -.001(2) .002(2)
N .027(3) .022(2) .037(3) .002(2) .009(2) .001(2)
O1 .046(3) .027(2) .024(2) -.007(2) -.007(2) -.001(2)
O2 .037(2) .021(2) .032(2) -.012(2) .001(2) .000(2)
O3 .044(3) .027(2) .039(2) -.008(2) .004(2) -.009(2)
O4 .061(3) .025(2) .050(3) .003(2) .002(2) .016(2)
O5 .037(2) .021(2) .029(2) .002(2) .001(2) .0010(15)
O6 .041(3) .031(2) .036(2) -.002(2) .003(2) -.002(2)

loop_
_atom_site_label
_atom_site_fract_x
_atom_site_fract_y
_atom_site_fract_z
_atom_site_U_iso_or_equiv
_atom_site_thermal_displace_type
_atom_site_calc_flag
_atom_site_refinement_flags
_atom_site_occupancy
_atom_site_disorder_group
_atom_site_type_symbol
_atom_site_attached_hydrogens
Na 1.2188(3) .2141(2) .24322(7) .0340(6) Uani d . 1 . Na 0
Cl1 .9788(2) -.10308(12) .07949(5) .0319(4) Uani d . 1 . Cl 0
Cl2 1.0617(3) .34505(15) .00973(5) .0432(5) Uani d . 1 . Cl 0
C1 .9741(7) .1065(5) .1316(2) .0202(11) Uani d . 1 . C 0
C2 .9878(8) .0564(5) .0897(2) .0223(12) Uani d . 1 . C 0
C3 1.0187(9) .1311(5) .0536(2) .0279(13) Uani d . 1 . C 0
H3 1.0318 .0941 .0261 .029(16) Uiso calc R 1 . H 0
C4 1.0305(8) .2594(5) .0572(2) .0269(13) Uani d . 1 . C 0
C5 1.0209(8) .3110(5) .0985(2) .0221(12) Uani d . 1 . C 0
C6 .9964(7) .2366(5) .1352(2) .0219(12) Uani d . 1 . C 0
H6 .9946 .2736 .1628 .025(15) Uiso calc R 1 . H 0
C7 .9273(8) .0356(5) .1732(2) .0209(12) Uani d . 1 . C 0
N 1.0390(7) .4451(4) .1072(2) .0288(11) Uani d . 1 . N 0
O1 .9784(6) .0857(3) .20853(11) .0324(10) Uani d . 1 . O 0
O2 .8356(6) -.0661(3) .16991(12) .0300(9) Uani d . 1 . O 0
O3 1.1107(7) .4757(4) .14276(13) .0368(10) Uani d . 1 . O 0
O4 .9810(7) .5205(4) .07984(15) .0454(12) Uani d . 1 . O 0
O5 1.4452(6) .3789(3) .26487(11) .0290(9) Uani d . 1 . O 2
O6 1.4939(6) .2006(4) .19081(12) .0360(10) Uani d . 1 . O 2

loop_
_atom_type_symbol
_atom_type_description
_atom_type_scat_dispersion_real
_atom_type_scat_dispersion_imag
_atom_type_scat_source
C C 0.0033 0.0016 'International Tables Vol C Tables 4.2.6.8 and 6.1.1.4'
H H 0.0000 0.0000 'International Tables Vol C Tables 4.2.6.8 and 6.1.1.4'
N N 0.0061 0.0033 'International Tables Vol C Tables 4.2.6.8 and 6.1.1.4'
O O 0.0106 0.0060 'International Tables Vol C Tables 4.2.6.8 and 6.1.1.4'
Na Na 0.0362 0.0249 'International Tables Vol C Tables 4.2.6.8 and 6.1.1.4'
Cl Cl 0.1484 0.1585 'International Tables Vol C Tables 4.2.6.8 and 6.1.1.4'

loop_
_geom_angle_atom_site_label_1
_geom_angle_atom_site_label_2
_geom_angle_atom_site_label_3
_geom_angle_site_symmetry_1
_geom_angle_site_symmetry_3
_geom_angle
O1 Na O5 . . 166.4(2)
O1 Na O6 . . 99.8(2)
O5 Na O6 . . 76.23(15)
O1 Na O6 . 6_556 86.1(2)
O5 Na O6 . 6_556 100.77(15)
O6 Na O6 . 6_556 166.1(2)
O1 Na O5 . 6_556 83.34(15)
O5 Na O5 . 6_556 87.53(14)
O6 Na O5 . 6_556 120.6(2)
O6 Na O5 6_556 6_556 72.47(14)
O1 Na O1 . 6_656 112.6(2)
O5 Na O1 . 6_656 80.02(14)
O6 Na O1 . 6_656 81.66(15)
O6 Na O1 6_556 6_656 84.41(14)
O5 Na O1 6_556 6_656 151.20(15)
O1 Na Na . 6_656 136.46(13)
O5 Na Na . 6_656 49.45(11)
O6 Na Na . 6_656 48.77(11)
O6 Na Na 6_556 6_656 119.04(15)
O5 Na Na 6_556 6_656 135.86(10)
O1 Na Na 6_656 6_656 44.66(10)
O1 Na Na . 6_556 52.26(12)
O5 Na Na . 6_556 125.54(12)
O6 Na Na . 6_556 145.5(2)
O6 Na Na 6_556 6_556 46.65(11)
O5 Na Na 6_556 6_556 46.11(10)
O1 Na Na 6_656 6_556 124.88(13)
Na Na Na 6_656 6_556 165.6(2)
C2 C1 C6 . . 116.5(5)
C2 C1 C7 . . 126.4(5)
C6 C1 C7 . . 117.0(4)
C3 C2 C1 . . 121.6(5)
C3 C2 Cl1 . . 115.5(4)
C1 C2 Cl1 . . 122.8(4)
C2 C3 C4 . . 121.4(5)
C5 C4 C3 . . 118.0(5)
C5 C4 Cl2 . . 124.1(4)
C3 C4 Cl2 . . 117.8(4)
C4 C5 C6 . . 121.1(5)
C4 C5 N . . 123.8(5)
C6 C5 N . . 115.1(5)
C5 C6 C1 . . 121.3(5)
O2 C7 O1 . . 124.9(5)
O2 C7 C1 . . 118.0(4)
O1 C7 C1 . . 117.1(4)
O4 N O3 . . 123.3(5)
O4 N C5 . . 119.7(5)
O3 N C5 . . 117.0(4)
C7 O1 Na . . 145.2(4)
C7 O1 Na . 6_556 122.1(4)
Na O1 Na . 6_556 83.08(13)
Na O5 Na . 6_656 84.44(13)
Na O6 Na . 6_656 84.59(13)

loop_
_geom_bond_atom_site_label_1
_geom_bond_atom_site_label_2
_geom_bond_site_symmetry_2
_geom_bond_distance
_geom_bond_publ_flag
Na O1 . 2.345(4) ?
Na O5 . 2.399(4) ?
Na O6 . 2.419(5) ?
Na O6 6_556 2.502(5) ?
Na O5 6_556 2.529(4) ?
Na O1 6_656 2.639(5) ?
Na Na 6_656 3.312(3) ?
Na Na 6_556 3.312(3) ?
Cl1 C2 . 1.734(5) ?
Cl2 C4 . 1.727(5) ?
C1 C2 . 1.390(7) ?
C1 C6 . 1.402(7) ?
C1 C7 . 1.509(7) ?
C2 C3 . 1.377(7) ?
C3 C4 . 1.378(7) ?
C4 C5 . 1.377(7) ?
C5 C6 . 1.384(7) ?
C5 N . 1.463(7) ?
C7 O2 . 1.247(6) ?
C7 O1 . 1.251(6) ?
N O4 . 1.222(6) ?
N O3 . 1.227(6) ?
O1 Na 6_556 2.639(5) ?
O5 Na 6_656 2.529(4) ?
O6 Na 6_656 2.502(5) ?
